data_1530618
loop_
_publ_author_name
'Pudovkina, Z.V.'
'Pyatenko, Yu.A.'

_publ_section_title
;
 The crystal structure of tikhonenkovite, Sr2 (Al2 F8 (O H)2) (H2 O)2
;
_journal_name_full 'Doklady Akademii Nauk SSSR'
_journal_page_first 193
_journal_page_last 196
_journal_volume 174
_journal_year 1967
_chemical_formula_sum 'Al Ca0.05 F4 H3 O2 Sr0.95'
_chemical_name_systematic '(Sr0.95 Ca0.05) (Al F4 (O H)) (H2 O)'
_space_group_IT_number 14
_symmetry_space_group_name_Hall '-P 2ybc'
_symmetry_space_group_name_H-M 'P 1 21/c 1'
_cell_angle_alpha 90
_cell_angle_beta 102.72
_cell_angle_gamma 90
_cell_formula_units_Z 4
_cell_length_a 5.02
_cell_length_b 10.62
_cell_length_c 8.73
_cell_volume 453.995
_citation_journal_id_ASTM DANKAS
_cod_data_source_file Pudovkina_DANKAS_1967_925.cif
_cod_data_source_block H3Al1Ca0.05F4O2Sr0.95
_cod_original_cell_volume 453.9948
_cod_original_formula_sum 'H3 Al1 Ca0.05 F4 O2 Sr0.95'
_cod_database_code 1530618

loop_
_symmetry_equiv_pos_as_xyz
x,y,z
-x,y+1/2,-z+1/2
-x,-y,-z
x,-y-1/2,z-1/2

loop_
_atom_site_label
_atom_site_type_symbol
_atom_site_fract_x
_atom_site_fract_y
_atom_site_fract_z
_atom_site_occupancy
_atom_site_U_iso_or_equiv
Al1 Al+3 0.849 0.023 0.341 1 0.0
O2 O-2 0.597 0.312 0.443 1 0.0
F3 F-1 0.643 -0.115 0.349 1 0.0
F2 F-1 0.016 0.17 0.319 1 0.0
Sr1 Sr+2 0.126 0.317 0.558 0.95 0.0
F4 F-1 0.925 -0.016 0.149 1 0.0
Ca1 Ca+2 0.126 0.317 0.558 0.05 0.0
F1 F-1 0.527 0.099 0.256 1 0.0
O1 O-2 0.154 -0.064 0.45 1 0.0
